data_7101404
loop_
_publ_author_name
'Jorge A. Lopez'
'Kurt Mereiter'
'Margarita Paneque'
'Manuel L. Poveda'
'Oracio Serrano'
'Swiatoslaw Trofimenko'
'Ernesto Carmona'

_publ_section_title
;
Unusual Fragmentation of CH2Cl2 by an Ir(III) Centre Bonded to a
Doubly Metalated TpMs Ligand (TpMs = Hydrotris(3-mesitylpyrazol-1-yl)borate)
;
_journal_issue 37
_journal_name_full 'Chemical Communications'
_journal_paper_doi 10.1039/b608293a
_journal_year 2006
_chemical_formula_moiety 'C38 H41 B Ir N7'
_chemical_formula_sum 'C38 H41 B Ir N7'
_chemical_formula_weight 798.79
_chemical_name_common 'compound 3, Ir(k3,k2-TpMs)(MeCN).solv'
_chemical_name_systematic
;
?
;
_space_group_IT_number 14
_symmetry_cell_setting monoclinic
_symmetry_space_group_name_Hall '-P 2ybc'
_symmetry_space_group_name_H-M 'P 1 21/c 1'
_atom_sites_solution_hydrogens geom
_atom_sites_solution_primary direct
_atom_sites_solution_secondary difmap
_audit_creation_method SHELXL-97
_cell_angle_alpha 90.00
_cell_angle_beta 106.611(2)
_cell_angle_gamma 90.00
_cell_formula_units_Z 4
_cell_length_a 14.3166(13)
_cell_length_b 13.5819(12)
_cell_length_c 19.9953(18)
_cell_measurement_reflns_used 7130
_cell_measurement_temperature 297(2)
_cell_measurement_theta_max 26.78
_cell_measurement_theta_min 2.60
_cell_volume 3725.8(6)
_computing_cell_refinement 'Bruker SAINT'
_computing_data_collection 'Bruker SMART'
_computing_data_reduction 'Bruker SAINT, SADABS, XPREP'
_computing_molecular_graphics 'Bruker SHELXTL'
_computing_publication_material 'Bruker SHELXTL'
_computing_structure_refinement 'SHELXL-97 (Sheldrick, 1997)'
_computing_structure_solution 'SHELXS-97 (Sheldrick, 1997)'
_diffrn_ambient_temperature 297(2)
_diffrn_measured_fraction_theta_full 0.990
_diffrn_measured_fraction_theta_max 0.990
_diffrn_measurement_device_type 'CCD area detector'
_diffrn_measurement_method 'phi and omega scans'
_diffrn_radiation_monochromator graphite
_diffrn_radiation_source 'normal-focus sealed tube'
_diffrn_radiation_type MoK\a
_diffrn_radiation_wavelength 0.71073
_diffrn_reflns_av_R_equivalents 0.0454
_diffrn_reflns_av_sigmaI/netI 0.0332
_diffrn_reflns_limit_h_max 19
_diffrn_reflns_limit_h_min -20
_diffrn_reflns_limit_k_max 19
_diffrn_reflns_limit_k_min -19
_diffrn_reflns_limit_l_max 28
_diffrn_reflns_limit_l_min -28
_diffrn_reflns_number 67158
_diffrn_reflns_theta_full 30.11
_diffrn_reflns_theta_max 30.11
_diffrn_reflns_theta_min 2.11
_diffrn_standards_decay_% 0
_exptl_absorpt_coefficient_mu 3.619
_exptl_absorpt_correction_T_max 0.67
_exptl_absorpt_correction_T_min 0.40
_exptl_absorpt_correction_type multi-scan
_exptl_absorpt_process_details 'program SADABS, V2.10'
_exptl_crystal_colour colorless
_exptl_crystal_density_diffrn 1.424
_exptl_crystal_density_method 'not measured'
_exptl_crystal_description block
_exptl_crystal_F_000 1600
_exptl_crystal_size_max 0.38
_exptl_crystal_size_mid 0.20
_exptl_crystal_size_min 0.11
_refine_diff_density_max 2.252
_refine_diff_density_min -0.964
_refine_diff_density_rms 0.098
_refine_ls_extinction_method none
_refine_ls_goodness_of_fit_ref 1.058
_refine_ls_hydrogen_treatment constr
_refine_ls_matrix_type full
_refine_ls_number_parameters 432
_refine_ls_number_reflns 10876
_refine_ls_number_restraints 81
_refine_ls_restrained_S_all 1.055
_refine_ls_R_factor_all 0.0488
_refine_ls_R_factor_gt 0.0301
_refine_ls_shift/su_max 0.003
_refine_ls_shift/su_mean 0.000
_refine_ls_structure_factor_coef Fsqd
_refine_ls_weighting_details 'calc w=1/[\s^2^(Fo^2^)+(0.0435P)^2^+0.7037P] where P=(Fo^2^+2Fc^2^)/3'
_refine_ls_weighting_scheme calc
_refine_ls_wR_factor_gt 0.0752
_refine_ls_wR_factor_ref 0.0823
_reflns_number_gt 8231
_reflns_number_total 10876
_reflns_threshold_expression >2sigma(I)
_cod_data_source_file b608293a.txt
_cod_depositor_comments
;
The following automatic conversions were performed:
'_symmetry_cell_setting' value 'Monoclinic' changed to 'monoclinic'
according to '/home/saulius/struct/CIF-dictionaries/cif_core.dic'
dictionary named 'cif_core.dic' version 2.4.1 from 2010-06-29.

Automatic conversion script
Id: cif_fix_enum 1527 2010-12-29 10:47:43Z saulius 
;
_cod_original_sg_symbol_Hall '-P 2ybc '
_cod_original_sg_symbol_H-M 'P 21/c '
_cod_database_code 7101404

loop_
_symmetry_equiv_pos_as_xyz
'x, y, z'
'-x, y+1/2, -z+1/2'
'-x, -y, -z'
'x, -y-1/2, z-1/2'

loop_
_atom_site_label
_atom_site_type_symbol
_atom_site_fract_x
_atom_site_fract_y
_atom_site_fract_z
_atom_site_U_iso_or_equiv
_atom_site_adp_type
_atom_site_occupancy
_atom_site_symmetry_multiplicity
_atom_site_calc_flag
_atom_site_refinement_flags
Ir Ir 0.328130(7) 0.185467(7) 0.078581(5) 0.03774(4) Uani 1 1 d .
B B 0.3564(3) 0.3251(3) -0.0399(2) 0.0513(8) Uani 1 1 d .
H0B H 0.3635 0.3705 -0.0763 0.062 Uiso 1 1 calc R
N11 N 0.3237(2) 0.2237(2) -0.07124(13) 0.0504(6) Uani 1 1 d D
N12 N 0.29803(18) 0.1506(2) -0.03220(13) 0.0452(5) Uani 1 1 d D
C11 C 0.3071(3) 0.1921(3) -0.1373(2) 0.0664(10) Uani 1 1 d D
H11A H 0.3181 0.2281 -0.1739 0.080 Uiso 1 1 calc R
C12 C 0.2713(3) 0.0979(3) -0.14184(19) 0.0727(11) Uani 1 1 d D
H12A H 0.2542 0.0581 -0.1813 0.087 Uiso 1 1 calc R
C13 C 0.2658(2) 0.0741(3) -0.07524(16) 0.0525(7) Uani 1 1 d D
C14 C 0.2293(2) -0.0178(2) -0.05188(17) 0.0501(7) Uani 1 1 d D
C15 C 0.2937(2) -0.0945(3) -0.02494(19) 0.0593(8) Uani 1 1 d D
C16 C 0.2583(3) -0.1800(3) -0.0023(3) 0.0719(11) Uani 1 1 d D
H16A H 0.3013 -0.2307 0.0169 0.086 Uiso 1 1 calc R
C17 C 0.1607(3) -0.1908(3) -0.0080(3) 0.0776(12) Uani 1 1 d D
C18 C 0.0979(3) -0.1160(3) -0.0368(2) 0.0717(11) Uani 1 1 d D
H18A H 0.0319 -0.1238 -0.0412 0.086 Uiso 1 1 calc R
C19 C 0.1293(2) -0.0296(3) -0.05963(19) 0.0594(8) Uani 1 1 d D
C110 C 0.3990(3) -0.0867(3) -0.0232(3) 0.0768(12) Uani 1 1 d .
H11B H 0.4245 -0.0243 -0.0039 0.115 Uiso 1 1 calc R
H11C H 0.4046 -0.0923 -0.0698 0.115 Uiso 1 1 calc R
H11D H 0.4354 -0.1387 0.0051 0.115 Uiso 1 1 calc R
C111 C 0.1239(5) -0.2844(5) 0.0186(4) 0.135(3) Uani 1 1 d .
H11E H 0.0556 -0.2778 0.0142 0.203 Uiso 1 1 calc R
H11F H 0.1590 -0.2944 0.0668 0.203 Uiso 1 1 calc R
H11G H 0.1339 -0.3398 -0.0084 0.203 Uiso 1 1 calc R
C112 C 0.0559(3) 0.0470(3) -0.0949(2) 0.0765(11) Uani 1 1 d .
H11H H -0.0022 0.0393 -0.0804 0.115 Uiso 1 1 calc R
H11I H 0.0402 0.0392 -0.1446 0.115 Uiso 1 1 calc R
H11J H 0.0827 0.1114 -0.0821 0.115 Uiso 1 1 calc R
N21 N 0.27628(19) 0.3627(2) -0.00788(14) 0.0500(6) Uani 1 1 d D
N22 N 0.2572(2) 0.31133(17) 0.04543(15) 0.0451(6) Uani 1 1 d D
C21 C 0.2071(3) 0.4335(3) -0.02843(19) 0.0626(9) Uani 1 1 d D
H21A H 0.2026 0.4787 -0.0642 0.075 Uiso 1 1 calc R
C22 C 0.1454(3) 0.4272(3) 0.0121(2) 0.0665(10) Uani 1 1 d D
H22A H 0.0917 0.4673 0.0092 0.080 Uiso 1 1 calc R
C23 C 0.1776(2) 0.3496(3) 0.05884(17) 0.0508(7) Uani 1 1 d D
C24 C 0.1409(2) 0.3073(3) 0.11425(18) 0.0527(8) Uani 1 1 d D
C25 C 0.1509(2) 0.2057(3) 0.12806(18) 0.0531(8) Uani 1 1 d D
C26 C 0.1205(3) 0.1689(3) 0.1834(2) 0.0667(10) Uani 1 1 d D
H26A H 0.1281 0.1019 0.1933 0.080 Uiso 1 1 calc R
C27 C 0.0799(3) 0.2267(4) 0.2241(2) 0.0777(12) Uani 1 1 d D
C28 C 0.0690(3) 0.3256(4) 0.2089(2) 0.0781(13) Uani 1 1 d D
H28A H 0.0407 0.3654 0.2356 0.094 Uiso 1 1 calc R
C29 C 0.0987(2) 0.3683(3) 0.1551(2) 0.0644(10) Uani 1 1 d D
C210 C 0.1923(2) 0.1387(3) 0.08434(18) 0.0518(7) Uani 1 1 d .
H21B H 0.1477 0.1356 0.0376 0.062 Uiso 1 1 calc R
H21C H 0.1983 0.0729 0.1039 0.062 Uiso 1 1 calc R
C211 C 0.0486(6) 0.1836(5) 0.2844(4) 0.125(3) Uani 1 1 d .
H21D H 0.0026 0.2270 0.2959 0.188 Uiso 1 1 calc R
H21E H 0.1046 0.1761 0.3242 0.188 Uiso 1 1 calc R
H21F H 0.0189 0.1205 0.2711 0.188 Uiso 1 1 calc R
C212 C 0.0884(3) 0.4790(4) 0.1451(3) 0.0908(15) Uani 1 1 d .
H21G H 0.0856 0.5093 0.1879 0.136 Uiso 1 1 calc R
H21H H 0.0296 0.4935 0.1089 0.136 Uiso 1 1 calc R
H21I H 0.1434 0.5043 0.1321 0.136 Uiso 1 1 calc R
N31 N 0.4523(2) 0.31831(17) 0.01895(15) 0.0472(6) Uani 1 1 d D
N32 N 0.45561(16) 0.25849(17) 0.07372(12) 0.0410(5) Uani 1 1 d D
C31 C 0.5322(3) 0.3752(3) 0.0344(2) 0.0597(9) Uani 1 1 d D
H31A H 0.5467 0.4225 0.0053 0.072 Uiso 1 1 calc R
C32 C 0.5889(3) 0.3521(3) 0.1002(2) 0.0631(9) Uani 1 1 d D
H32A H 0.6487 0.3796 0.1238 0.076 Uiso 1 1 calc R
C33 C 0.5379(2) 0.2783(2) 0.12467(17) 0.0469(6) Uani 1 1 d D
C34 C 0.5574(2) 0.2244(2) 0.19081(16) 0.0458(6) Uani 1 1 d D
C35 C 0.4784(2) 0.2000(2) 0.21676(16) 0.0442(6) Uani 1 1 d D
C36 C 0.4978(2) 0.1409(3) 0.27622(16) 0.0521(7) Uani 1 1 d D
H36A H 0.4464 0.1239 0.2937 0.062 Uiso 1 1 calc R
C37 C 0.5908(3) 0.1064(3) 0.31050(17) 0.0604(9) Uani 1 1 d D
C38 C 0.6660(3) 0.1345(3) 0.2846(2) 0.0707(10) Uani 1 1 d D
H38A H 0.7288 0.1141 0.3080 0.085 Uiso 1 1 calc R
C39 C 0.6525(3) 0.1914(3) 0.2257(2) 0.0606(9) Uani 1 1 d D
C310 C 0.3759(2) 0.2322(2) 0.18216(15) 0.0451(6) Uani 1 1 d .
H31B H 0.3724 0.3034 0.1837 0.054 Uiso 1 1 calc R
H31C H 0.3332 0.2056 0.2076 0.054 Uiso 1 1 calc R
C311 C 0.6068(4) 0.0399(4) 0.3733(2) 0.0878(14) Uani 1 1 d .
H31G H 0.6540 -0.0096 0.3718 0.132 Uiso 1 1 calc R
H31H H 0.5463 0.0089 0.3729 0.132 Uiso 1 1 calc R
H31I H 0.6301 0.0781 0.4151 0.132 Uiso 1 1 calc R
C312 C 0.7401(3) 0.2141(5) 0.2006(3) 0.0947(16) Uani 1 1 d .
H31D H 0.7934 0.1724 0.2243 0.142 Uiso 1 1 calc R
H31E H 0.7584 0.2818 0.2102 0.142 Uiso 1 1 calc R
H31F H 0.7243 0.2026 0.1512 0.142 Uiso 1 1 calc R
N41 N 0.38703(18) 0.05667(18) 0.11255(13) 0.0443(5) Uani 1 1 d .
C41 C 0.4181(3) -0.0150(3) 0.1371(2) 0.0613(9) Uani 1 1 d .
C42 C 0.4596(5) -0.1078(4) 0.1706(3) 0.1095(19) Uani 1 1 d .
H42A H 0.4198 -0.1619 0.1480 0.164 Uiso 1 1 calc R
H42B H 0.4617 -0.1063 0.2190 0.164 Uiso 1 1 calc R
H42C H 0.5244 -0.1158 0.1666 0.164 Uiso 1 1 calc R

loop_
_atom_site_aniso_label
_atom_site_aniso_U_11
_atom_site_aniso_U_22
_atom_site_aniso_U_33
_atom_site_aniso_U_23
_atom_site_aniso_U_13
_atom_site_aniso_U_12
Ir 0.03806(6) 0.03759(6) 0.03757(6) -0.00077(4) 0.01080(4) -0.00032(4)
B 0.057(2) 0.050(2) 0.046(2) 0.0127(15) 0.0143(17) 0.0023(15)
N11 0.0585(16) 0.0534(15) 0.0397(13) 0.0033(12) 0.0148(12) 0.0002(12)
N12 0.0489(14) 0.0491(13) 0.0371(13) -0.0007(11) 0.0114(11) 0.0004(11)
C11 0.079(3) 0.081(3) 0.0429(18) -0.0002(17) 0.0225(18) -0.005(2)
C12 0.088(3) 0.088(3) 0.0443(19) -0.0188(19) 0.0225(19) -0.020(2)
C13 0.0515(17) 0.062(2) 0.0450(17) -0.0117(15) 0.0151(14) -0.0075(14)
C14 0.0468(16) 0.0555(18) 0.0468(17) -0.0142(14) 0.0116(13) -0.0069(14)
C15 0.0508(19) 0.062(2) 0.064(2) -0.0181(17) 0.0144(16) -0.0048(15)
C16 0.068(3) 0.053(2) 0.089(3) -0.0095(19) 0.013(2) -0.0021(17)
C17 0.068(3) 0.071(3) 0.087(3) -0.006(2) 0.012(2) -0.025(2)
C18 0.048(2) 0.084(3) 0.079(3) -0.008(2) 0.0110(18) -0.0202(19)
C19 0.0484(18) 0.067(2) 0.058(2) -0.0108(17) 0.0070(15) -0.0084(15)
C110 0.055(2) 0.080(3) 0.099(3) -0.019(2) 0.028(2) 0.0043(19)
C111 0.107(5) 0.102(4) 0.181(7) 0.032(5) 0.015(4) -0.047(4)
C112 0.053(2) 0.090(3) 0.078(3) -0.001(2) 0.0045(19) 0.005(2)
N21 0.0540(15) 0.0461(14) 0.0453(14) 0.0066(11) 0.0067(12) 0.0059(11)
N22 0.0426(13) 0.0456(14) 0.0438(14) 0.0015(10) 0.0069(11) 0.0034(10)
C21 0.067(2) 0.055(2) 0.055(2) 0.0070(16) -0.0005(17) 0.0160(17)
C22 0.053(2) 0.072(2) 0.066(2) 0.0023(19) 0.0037(17) 0.0237(17)
C23 0.0387(15) 0.0591(18) 0.0487(18) -0.0045(15) 0.0030(13) 0.0094(14)
C24 0.0303(14) 0.073(2) 0.0506(18) -0.0117(15) 0.0054(13) 0.0021(13)
C25 0.0330(14) 0.073(2) 0.0520(18) -0.0123(16) 0.0095(13) -0.0104(14)
C26 0.052(2) 0.086(3) 0.067(2) -0.009(2) 0.0238(18) -0.0178(18)
C27 0.059(2) 0.112(4) 0.071(3) -0.022(3) 0.033(2) -0.022(2)
C28 0.049(2) 0.116(4) 0.073(3) -0.028(3) 0.025(2) 0.000(2)
C29 0.0384(17) 0.087(3) 0.064(2) -0.022(2) 0.0070(15) 0.0052(17)
C210 0.0463(17) 0.0548(18) 0.0553(19) -0.0080(15) 0.0163(14) -0.0075(14)
C211 0.142(6) 0.151(6) 0.118(5) -0.011(4) 0.093(5) -0.028(4)
C212 0.080(3) 0.097(3) 0.092(3) -0.025(3) 0.019(2) 0.032(2)
N31 0.0489(14) 0.0457(14) 0.0500(15) 0.0072(11) 0.0188(12) -0.0007(10)
N32 0.0421(12) 0.0411(12) 0.0401(13) 0.0018(10) 0.0122(10) 0.0004(10)
C31 0.063(2) 0.0541(19) 0.067(2) 0.0081(17) 0.0260(18) -0.0076(16)
C32 0.0500(19) 0.066(2) 0.071(2) 0.0071(19) 0.0140(17) -0.0159(17)
C33 0.0389(15) 0.0495(16) 0.0525(18) -0.0019(14) 0.0132(13) -0.0016(13)
C34 0.0432(15) 0.0486(16) 0.0431(16) -0.0035(13) 0.0084(12) -0.0016(13)
C35 0.0443(16) 0.0460(16) 0.0404(15) -0.0086(12) 0.0092(12) -0.0025(12)
C36 0.0578(19) 0.0536(18) 0.0434(17) -0.0040(14) 0.0123(14) -0.0020(15)
C37 0.070(2) 0.065(2) 0.0392(17) 0.0024(15) 0.0044(16) 0.0094(17)
C38 0.055(2) 0.092(3) 0.055(2) 0.003(2) -0.0009(17) 0.015(2)
C39 0.0435(18) 0.080(3) 0.054(2) 0.0022(17) 0.0073(15) 0.0041(15)
C310 0.0454(16) 0.0496(16) 0.0396(15) -0.0038(13) 0.0114(12) 0.0003(13)
C311 0.097(3) 0.098(3) 0.059(3) 0.020(2) 0.008(2) 0.010(3)
C312 0.042(2) 0.156(5) 0.082(3) 0.027(3) 0.012(2) 0.010(3)
N41 0.0488(14) 0.0402(12) 0.0434(13) 0.0004(11) 0.0126(11) -0.0008(11)
C41 0.069(2) 0.0496(18) 0.063(2) 0.0021(16) 0.0155(18) 0.0089(16)
C42 0.131(5) 0.067(3) 0.124(5) 0.032(3) 0.024(4) 0.034(3)

loop_
_atom_type_symbol
_atom_type_description
_atom_type_scat_dispersion_real
_atom_type_scat_dispersion_imag
_atom_type_scat_source
C C 0.0033 0.0016 'International Tables Vol C Tables 4.2.6.8 and 6.1.1.4'
H H 0.0000 0.0000 'International Tables Vol C Tables 4.2.6.8 and 6.1.1.4'
B B 0.0013 0.0007 'International Tables Vol C Tables 4.2.6.8 and 6.1.1.4'
N N 0.0061 0.0033 'International Tables Vol C Tables 4.2.6.8 and 6.1.1.4'
Ir Ir -1.4442 7.9887 'International Tables Vol C Tables 4.2.6.8 and 6.1.1.4'

loop_
_geom_angle_atom_site_label_1
_geom_angle_atom_site_label_2
_geom_angle_atom_site_label_3
_geom_angle
N41 Ir N22 174.82(10)
N41 Ir C210 91.40(12)
N22 Ir C210 83.43(13)
N41 Ir C310 86.64(11)
N22 Ir C310 93.46(12)
C210 Ir C310 94.84(12)
N41 Ir N32 98.20(9)
N22 Ir N32 86.94(10)
C210 Ir N32 169.66(12)
C310 Ir N32 81.94(10)
N41 Ir N12 95.62(10)
N22 Ir N12 85.11(11)
C210 Ir N12 94.21(11)
C310 Ir N12 170.61(11)
N32 Ir N12 88.71(9)
N11 B N31 111.2(3)
N11 B N21 106.8(3)
N31 B N21 108.0(3)
N11 B H0B 110.3
N31 B H0B 110.3
N21 B H0B 110.3
C11 N11 N12 109.1(3)
C11 N11 B 129.6(3)
N12 N11 B 121.1(3)
C13 N12 N11 107.0(2)
C13 N12 Ir 138.5(2)
N11 N12 Ir 114.33(19)
N11 C11 C12 108.7(3)
N11 C11 H11A 125.7
C12 C11 H11A 125.7
C11 C12 C13 106.0(3)
C11 C12 H12A 127.0
C13 C12 H12A 127.0
N12 C13 C12 109.2(3)
N12 C13 C14 122.5(3)
C12 C13 C14 128.2(3)
C15 C14 C19 119.9(3)
C15 C14 C13 119.9(3)
C19 C14 C13 120.2(3)
C14 C15 C16 119.2(3)
C14 C15 C110 120.3(3)
C16 C15 C110 120.4(4)
C17 C16 C15 121.1(4)
C17 C16 H16A 119.5
C15 C16 H16A 119.5
C18 C17 C16 119.0(4)
C18 C17 C111 120.9(4)
C16 C17 C111 120.2(5)
C17 C18 C19 122.2(4)
C17 C18 H18A 118.9
C19 C18 H18A 118.9
C18 C19 C14 118.6(3)
C18 C19 C112 119.5(3)
C14 C19 C112 121.8(3)
C15 C110 H11B 109.5
C15 C110 H11C 109.5
H11B C110 H11C 109.5
C15 C110 H11D 109.5
H11B C110 H11D 109.5
H11C C110 H11D 109.5
C17 C111 H11E 109.5
C17 C111 H11F 109.5
H11E C111 H11F 109.5
C17 C111 H11G 109.5
H11E C111 H11G 109.5
H11F C111 H11G 109.5
C19 C112 H11H 109.5
C19 C112 H11I 109.5
H11H C112 H11I 109.5
C19 C112 H11J 109.5
H11H C112 H11J 109.5
H11I C112 H11J 109.5
C21 N21 N22 107.9(3)
C21 N21 B 132.1(3)
N22 N21 B 119.4(2)
C23 N22 N21 109.1(2)
C23 N22 Ir 129.9(2)
N21 N22 Ir 119.9(2)
N21 C21 C22 108.5(3)
N21 C21 H21A 125.8
C22 C21 H21A 125.8
C21 C22 C23 107.4(3)
C21 C22 H22A 126.3
C23 C22 H22A 126.3
N22 C23 C22 107.1(3)
N22 C23 C24 120.2(3)
C22 C23 C24 132.7(3)
C25 C24 C29 119.8(3)
C25 C24 C23 119.5(3)
C29 C24 C23 120.6(3)
C26 C25 C24 118.1(3)
C26 C25 C210 120.8(3)
C24 C25 C210 121.1(3)
C27 C26 C25 123.1(4)
C27 C26 H26A 118.4
C25 C26 H26A 118.4
C26 C27 C28 117.9(4)
C26 C27 C211 121.3(5)
C28 C27 C211 120.8(4)
C27 C28 C29 122.5(4)
C27 C28 H28A 118.7
C29 C28 H28A 118.7
C28 C29 C24 118.5(4)
C28 C29 C212 118.4(4)
C24 C29 C212 123.0(4)
C25 C210 Ir 112.3(2)
C25 C210 H21B 109.1
Ir C210 H21B 109.1
C25 C210 H21C 109.1
Ir C210 H21C 109.1
H21B C210 H21C 107.9
C27 C211 H21D 109.5
C27 C211 H21E 109.5
H21D C211 H21E 109.5
C27 C211 H21F 109.5
H21D C211 H21F 109.5
H21E C211 H21F 109.5
C29 C212 H21G 109.5
C29 C212 H21H 109.5
H21G C212 H21H 109.5
C29 C212 H21I 109.5
H21G C212 H21I 109.5
H21H C212 H21I 109.5
C31 N31 N32 109.2(3)
C31 N31 B 131.2(3)
N32 N31 B 118.2(2)
C33 N32 N31 108.2(2)
C33 N32 Ir 130.0(2)
N31 N32 Ir 119.37(19)
N31 C31 C32 108.8(3)
N31 C31 H31A 125.6
C32 C31 H31A 125.6
C31 C32 C33 105.9(3)
C31 C32 H32A 127.1
C33 C32 H32A 127.1
N32 C33 C32 107.9(3)
N32 C33 C34 118.8(3)
C32 C33 C34 133.3(3)
C35 C34 C39 120.3(3)
C35 C34 C33 118.9(3)
C39 C34 C33 120.7(3)
C36 C35 C34 117.7(3)
C36 C35 C310 119.4(3)
C34 C35 C310 122.9(3)
C37 C36 C35 122.8(3)
C37 C36 H36A 118.6
C35 C36 H36A 118.6
C38 C37 C36 117.5(3)
C38 C37 C311 122.0(4)
C36 C37 C311 120.5(4)
C37 C38 C39 123.1(3)
C37 C38 H38A 118.5
C39 C38 H38A 118.5
C38 C39 C34 118.7(3)
C38 C39 C312 118.2(3)
C34 C39 C312 123.1(3)
C35 C310 Ir 111.69(19)
C35 C310 H31B 109.3
Ir C310 H31B 109.3
C35 C310 H31C 109.3
Ir C310 H31C 109.3
H31B C310 H31C 107.9
C37 C311 H31G 109.5
C37 C311 H31H 109.5
H31G C311 H31H 109.5
C37 C311 H31I 109.5
H31G C311 H31I 109.5
H31H C311 H31I 109.5
C39 C312 H31D 109.5
C39 C312 H31E 109.5
H31D C312 H31E 109.5
C39 C312 H31F 109.5
H31D C312 H31F 109.5
H31E C312 H31F 109.5
C41 N41 Ir 173.8(3)
N41 C41 C42 178.8(5)
C41 C42 H42A 109.5
C41 C42 H42B 109.5
H42A C42 H42B 109.5
C41 C42 H42C 109.5
H42A C42 H42C 109.5
H42B C42 H42C 109.5

loop_
_geom_bond_atom_site_label_1
_geom_bond_atom_site_label_2
_geom_bond_distance
Ir N41 1.976(2)
Ir N22 2.002(2)
Ir C210 2.080(3)
Ir C310 2.086(3)
Ir N32 2.104(2)
Ir N12 2.184(2)
B N11 1.531(5)
B N31 1.535(5)
B N21 1.550(5)
B H0B 0.9800
N11 C11 1.344(4)
N11 N12 1.376(4)
N12 C13 1.344(4)
C11 C12 1.371(5)
C11 H11A 0.9300
C12 C13 1.394(5)
C12 H12A 0.9300
C13 C14 1.480(5)
C14 C15 1.393(5)
C14 C19 1.405(4)
C15 C16 1.394(5)
C15 C110 1.503(5)
C16 C17 1.377(6)
C16 H16A 0.9300
C17 C18 1.370(6)
C17 C111 1.529(7)
C18 C19 1.381(5)
C18 H18A 0.9300
C19 C112 1.504(5)
C110 H11B 0.9600
C110 H11C 0.9600
C110 H11D 0.9600
C111 H11E 0.9600
C111 H11F 0.9600
C111 H11G 0.9600
C112 H11H 0.9600
C112 H11I 0.9600
C112 H11J 0.9600
N21 C21 1.358(4)
N21 N22 1.365(4)
N22 C23 1.348(4)
C21 C22 1.360(5)
C21 H21A 0.9300
C22 C23 1.397(5)
C22 H22A 0.9300
C23 C24 1.472(5)
C24 C25 1.407(5)
C24 C29 1.415(5)
C25 C26 1.392(5)
C25 C210 1.496(5)
C26 C27 1.375(6)
C26 H26A 0.9300
C27 C28 1.376(6)
C27 C211 1.518(7)
C28 C29 1.391(6)
C28 H28A 0.9300
C29 C212 1.519(6)
C210 H21B 0.9700
C210 H21C 0.9700
C211 H21D 0.9600
C211 H21E 0.9600
C211 H21F 0.9600
C212 H21G 0.9600
C212 H21H 0.9600
C212 H21I 0.9600
N31 C31 1.341(4)
N31 N32 1.353(3)
N32 C33 1.347(4)
C31 C32 1.370(5)
C31 H31A 0.9300
C32 C33 1.407(4)
C32 H32A 0.9300
C33 C34 1.467(4)
C34 C35 1.412(4)
C34 C39 1.414(4)
C35 C36 1.394(4)
C35 C310 1.498(4)
C36 C37 1.393(5)
C36 H36A 0.9300
C37 C38 1.376(5)
C37 C311 1.510(5)
C38 C39 1.376(5)
C38 H38A 0.9300
C39 C312 1.510(5)
C310 H31B 0.9700
C310 H31C 0.9700
C311 H31G 0.9600
C311 H31H 0.9600
C311 H31I 0.9600
C312 H31D 0.9600
C312 H31E 0.9600
C312 H31F 0.9600
N41 C41 1.123(4)
C41 C42 1.471(6)
C42 H42A 0.9600
C42 H42B 0.9600
C42 H42C 0.9600

loop_
_geom_torsion_atom_site_label_1
_geom_torsion_atom_site_label_2
_geom_torsion_atom_site_label_3
_geom_torsion_atom_site_label_4
_geom_torsion
N31 B N11 C11 -121.2(4)
N21 B N11 C11 121.2(4)
N31 B N11 N12 64.9(4)
N21 B N11 N12 -52.7(4)
C11 N11 N12 C13 0.2(4)
B N11 N12 C13 175.2(3)
C11 N11 N12 Ir 176.6(2)
B N11 N12 Ir -8.4(4)
N41 Ir N12 C13 40.2(3)
N22 Ir N12 C13 -134.6(3)
C210 Ir N12 C13 -51.6(3)
N32 Ir N12 C13 138.4(3)
N41 Ir N12 N11 -134.5(2)
N22 Ir N12 N11 50.6(2)
C210 Ir N12 N11 133.7(2)
N32 Ir N12 N11 -36.4(2)
N12 N11 C11 C12 -0.6(4)
B N11 C11 C12 -175.1(4)
N11 C11 C12 C13 0.7(5)
N11 N12 C13 C12 0.3(4)
Ir N12 C13 C12 -174.8(3)
N11 N12 C13 C14 -178.5(3)
Ir N12 C13 C14 6.5(5)
C11 C12 C13 N12 -0.6(5)
C11 C12 C13 C14 178.1(4)
N12 C13 C14 C15 -89.6(4)
C12 C13 C14 C15 91.9(5)
N12 C13 C14 C19 93.2(4)
C12 C13 C14 C19 -85.3(5)
C19 C14 C15 C16 -3.6(5)
C13 C14 C15 C16 179.2(3)
C19 C14 C15 C110 173.7(3)
C13 C14 C15 C110 -3.5(5)
C14 C15 C16 C17 1.8(6)
C110 C15 C16 C17 -175.5(4)
C15 C16 C17 C18 0.4(7)
C15 C16 C17 C111 -178.6(5)
C16 C17 C18 C19 -0.9(7)
C111 C17 C18 C19 178.2(5)
C17 C18 C19 C14 -1.0(6)
C17 C18 C19 C112 176.2(4)
C15 C14 C19 C18 3.2(5)
C13 C14 C19 C18 -179.6(3)
C15 C14 C19 C112 -173.9(4)
C13 C14 C19 C112 3.3(5)
N11 B N21 C21 -107.1(4)
N31 B N21 C21 133.2(3)
N11 B N21 N22 62.2(4)
N31 B N21 N22 -57.4(4)
C21 N21 N22 C23 -0.5(4)
B N21 N22 C23 -172.2(3)
C21 N21 N22 Ir 168.9(2)
B N21 N22 Ir -2.8(4)
C210 Ir N22 C23 27.4(3)
C310 Ir N22 C23 -67.1(3)
N32 Ir N22 C23 -148.9(3)
N12 Ir N22 C23 122.2(3)
C210 Ir N22 N21 -139.6(2)
C310 Ir N22 N21 126.0(2)
N32 Ir N22 N21 44.2(2)
N12 Ir N22 N21 -44.7(2)
N22 N21 C21 C22 0.5(4)
B N21 C21 C22 170.8(3)
N21 C21 C22 C23 -0.3(4)
N21 N22 C23 C22 0.3(4)
Ir N22 C23 C22 -167.7(2)
N21 N22 C23 C24 179.8(3)
Ir N22 C23 C24 11.8(5)
C21 C22 C23 N22 0.0(4)
C21 C22 C23 C24 -179.4(4)
N22 C23 C24 C25 -32.8(5)
C22 C23 C24 C25 146.5(4)
N22 C23 C24 C29 145.1(3)
C22 C23 C24 C29 -35.6(6)
C29 C24 C25 C26 -1.5(5)
C23 C24 C25 C26 176.4(3)
C29 C24 C25 C210 178.0(3)
C23 C24 C25 C210 -4.1(5)
C24 C25 C26 C27 1.2(6)
C210 C25 C26 C27 -178.4(4)
C25 C26 C27 C28 0.0(6)
C25 C26 C27 C211 -179.4(5)
C26 C27 C28 C29 -0.9(7)
C211 C27 C28 C29 178.5(5)
C27 C28 C29 C24 0.6(6)
C27 C28 C29 C212 -176.8(4)
C25 C24 C29 C28 0.7(5)
C23 C24 C29 C28 -177.2(3)
C25 C24 C29 C212 177.9(3)
C23 C24 C29 C212 0.1(5)
C26 C25 C210 Ir -126.2(3)
C24 C25 C210 Ir 54.3(4)
N41 Ir C210 C25 124.9(3)
N22 Ir C210 C25 -54.8(3)
C310 Ir C210 C25 38.2(3)
N32 Ir C210 C25 -33.2(8)
N12 Ir C210 C25 -139.3(3)
N11 B N31 C31 137.3(3)
N21 B N31 C31 -105.8(4)
N11 B N31 N32 -57.3(4)
N21 B N31 N32 59.6(3)
C31 N31 N32 C33 0.6(3)
B N31 N32 C33 -167.8(3)
C31 N31 N32 Ir 164.6(2)
B N31 N32 Ir -3.8(3)
N41 Ir N32 C33 -60.8(3)
N22 Ir N32 C33 118.5(3)
C210 Ir N32 C33 97.1(7)
C310 Ir N32 C33 24.6(3)
N12 Ir N32 C33 -156.3(3)
N41 Ir N32 N31 139.1(2)
N22 Ir N32 N31 -41.5(2)
C210 Ir N32 N31 -63.0(7)
C310 Ir N32 N31 -135.5(2)
N12 Ir N32 N31 43.6(2)
N32 N31 C31 C32 0.2(4)
B N31 C31 C32 166.6(3)
N31 C31 C32 C33 -0.9(4)
N31 N32 C33 C32 -1.1(4)
Ir N32 C33 C32 -162.9(2)
N31 N32 C33 C34 178.5(3)
Ir N32 C33 C34 16.7(4)
C31 C32 C33 N32 1.2(4)
C31 C32 C33 C34 -178.4(3)
N32 C33 C34 C35 -35.9(4)
C32 C33 C34 C35 143.6(4)
N32 C33 C34 C39 139.7(3)
C32 C33 C34 C39 -40.7(6)
C39 C34 C35 C36 -1.5(5)
C33 C34 C35 C36 174.2(3)
C39 C34 C35 C310 -179.7(3)
C33 C34 C35 C310 -4.1(4)
C34 C35 C36 C37 0.4(5)
C310 C35 C36 C37 178.7(3)
C35 C36 C37 C38 1.5(5)
C35 C36 C37 C311 -177.9(4)
C36 C37 C38 C39 -2.5(6)
C311 C37 C38 C39 177.0(4)
C37 C38 C39 C34 1.4(6)
C37 C38 C39 C312 -177.5(4)
C35 C34 C39 C38 0.6(5)
C33 C34 C39 C38 -174.9(3)
C35 C34 C39 C312 179.5(4)
C33 C34 C39 C312 3.9(6)
C36 C35 C310 Ir -121.2(3)
C34 C35 C310 Ir 57.0(3)
N41 Ir C310 C35 44.5(2)
N22 Ir C310 C35 -140.7(2)
C210 Ir C310 C35 135.6(2)
N32 Ir C310 C35 -54.3(2)
